data_1536279
loop_
_publ_author_name
'Jouini, N.'
'Guen, L.'
'Tournoux, M.'

_publ_section_title
;
 Structure cristalline de Cs Cu2 I3
;
_journal_name_full 'Revue de Chimie Minerale'
_journal_page_first 486
_journal_page_last 491
_journal_volume 17
_journal_year 1980
_chemical_formula_sum 'Cs Cu2 I3'
_space_group_IT_number 63
_symmetry_space_group_name_Hall '-C 2c 2'
_symmetry_space_group_name_H-M 'C m c m'
_cell_angle_alpha 90
_cell_angle_beta 90
_cell_angle_gamma 90
_cell_formula_units_Z 4
_cell_length_a 10.505
_cell_length_b 13.147
_cell_length_c 6.072
_cell_volume 838.599
_citation_journal_id_ASTM RVCMA8
_cod_data_source_file Jouini_RVCMA8_1980_481.cif
_cod_data_source_block Cs1Cu2I3
_cod_original_cell_volume 838.5993
_cod_original_formula_sum 'Cs1 Cu2 I3'
_cod_database_code 1536279

loop_
_symmetry_equiv_pos_as_xyz
x,y,z
-x,-y,z+1/2
x,-y,-z
-x,y,-z+1/2
-x,-y,-z
x,y,-z-1/2
-x,y,z
x,-y,z-1/2
x+1/2,y+1/2,z
-x+1/2,-y+1/2,z+1/2
x+1/2,-y+1/2,-z
-x+1/2,y+1/2,-z+1/2
-x+1/2,-y+1/2,-z
x+1/2,y+1/2,-z-1/2
-x+1/2,y+1/2,z
x+1/2,-y+1/2,z-1/2

loop_
_atom_site_label
_atom_site_type_symbol
_atom_site_fract_x
_atom_site_fract_y
_atom_site_fract_z
_atom_site_occupancy
_atom_site_U_iso_or_equiv
I1 I-1 0.7172 0.8803 0.25 1 0.0
I2 I-1 0 0.1203 0.25 1 0.0
Cu1 Cu+1 0.851 0 0 1 0.0
Cs1 Cs+1 0 0.6723 0.25 1 0.0
